data_1553205
loop_
_publ_author_name
'Prabagar, B.'
'Nayak, Sanatan'
'Mallick, Rajendra K.'
'Prasad, Rangu'
'Sahoo, Akhila K.'

_publ_section_title
;
 Triphenylphosphine promoted regio and stereoselective \a-halogenation of
 ynamides
;
_journal_issue 1
_journal_name_full 'Organic Chemistry Frontiers'
_journal_page_first 110
_journal_paper_doi 10.1039/C5QO00345H
_journal_volume 3
_journal_year 2016
_chemical_formula_sum 'C22 H20 Cl N O2 S'
_chemical_formula_weight 397.90
_space_group_IT_number 9
_space_group_name_Hall 'I -2ya'
_space_group_name_H-M_alt 'I 1 a 1'
_symmetry_cell_setting monoclinic
_symmetry_space_group_name_Hall 'I -2ya'
_symmetry_space_group_name_H-M 'I 1 a 1'
_atom_sites_solution_hydrogens geom
_atom_sites_solution_primary direct
_atom_sites_solution_secondary difmap
_audit_creation_method SHELXL-97
_audit_update_record
;
2015-11-02 deposited with the CCDC.
2015-11-30 downloaded from the CCDC.
;
_cell_angle_alpha 90.00
_cell_angle_beta 111.393(4)
_cell_angle_gamma 90.00
_cell_formula_units_Z 4
_cell_length_a 11.4861(4)
_cell_length_b 14.0594(4)
_cell_length_c 13.4860(4)
_cell_measurement_temperature 293(2)
_cell_volume 2027.77(12)
_computing_cell_refinement 'CrysAlis RED (Oxford Diffraction, 2006)'
_computing_data_collection 'CrysAlis CCD (Oxford Diffraction, 2006)'
_computing_data_reduction 'CrysAlis RED (Oxford Diffraction, 2006)'
_computing_molecular_graphics 'Mercury v. 1.3 (CCDC)'
_computing_publication_material 'WinGX (Farrugia, 1999)'
_computing_structure_refinement 'SHELXL-97 (Sheldrick, 1997)'
_computing_structure_solution 'SHELXS-97 (Sheldrick, 1990)'
_diffrn_ambient_temperature 293(2)
_diffrn_measured_fraction_theta_full 0.972
_diffrn_measured_fraction_theta_max 0.972
_diffrn_measurement_device_type 'Xcalibur, Eos, Gemini'
_diffrn_measurement_method 'phi and omega scans'
_diffrn_radiation_monochromator graphite
_diffrn_radiation_source 'fine-focus sealed tube'
_diffrn_radiation_type CuK\a
_diffrn_radiation_wavelength 1.54184
_diffrn_reflns_av_R_equivalents 0.0203
_diffrn_reflns_av_sigmaI/netI 0.0218
_diffrn_reflns_limit_h_max 13
_diffrn_reflns_limit_h_min -13
_diffrn_reflns_limit_k_max 16
_diffrn_reflns_limit_k_min -16
_diffrn_reflns_limit_l_max 16
_diffrn_reflns_limit_l_min -10
_diffrn_reflns_number 3532
_diffrn_reflns_theta_full 71.77
_diffrn_reflns_theta_max 71.77
_diffrn_reflns_theta_min 4.72
_exptl_absorpt_coefficient_mu 2.758
_exptl_absorpt_correction_T_max 1.000
_exptl_absorpt_correction_T_min 0.354
_exptl_absorpt_correction_type multi-scan
_exptl_absorpt_process_details '(REQAB; Rigaku, 1998)'
_exptl_crystal_colour colorless
_exptl_crystal_density_diffrn 1.303
_exptl_crystal_density_method 'not measured'
_exptl_crystal_description round
_exptl_crystal_F_000 832
_exptl_crystal_size_max 0.2
_exptl_crystal_size_mid 0.1
_exptl_crystal_size_min 0.08
_refine_diff_density_max 0.245
_refine_diff_density_min -0.463
_refine_diff_density_rms 0.083
_refine_ls_abs_structure_details 'Flack H D (1983), Acta Cryst. A39, 876-881'
_refine_ls_abs_structure_Flack 0.59(2)
_refine_ls_extinction_method none
_refine_ls_goodness_of_fit_ref 1.075
_refine_ls_hydrogen_treatment mixed
_refine_ls_matrix_type full
_refine_ls_number_parameters 245
_refine_ls_number_reflns 2273
_refine_ls_number_restraints 2
_refine_ls_restrained_S_all 1.075
_refine_ls_R_factor_all 0.0533
_refine_ls_R_factor_gt 0.0530
_refine_ls_shift/su_max 0.014
_refine_ls_shift/su_mean 0.002
_refine_ls_structure_factor_coef Fsqd
_refine_ls_weighting_details 'calc w=1/[\s^2^(Fo^2^)+(0.1169P)^2^+0.6849P] where P=(Fo^2^+2Fc^2^)/3'
_refine_ls_weighting_scheme calc
_refine_ls_wR_factor_gt 0.1449
_refine_ls_wR_factor_ref 0.1455
_reflns_number_gt 2237
_reflns_number_total 2273
_reflns_threshold_expression >2sigma(I)
_cod_data_source_file c5qo00345h3.cif
_cod_data_source_block pbr
_cod_original_cell_volume 2027.76(11)
_cod_original_sg_symbol_H-M 'I a'
_cod_database_code 1553205

loop_
_symmetry_equiv_pos_as_xyz
'x, y, z'
'x+1/2, -y, z'
'x+1/2, y+1/2, z+1/2'
'x+1, -y+1/2, z+1/2'

loop_
_atom_site_label
_atom_site_type_symbol
_atom_site_fract_x
_atom_site_fract_y
_atom_site_fract_z
_atom_site_U_iso_or_equiv
_atom_site_adp_type
_atom_site_occupancy
_atom_site_symmetry_multiplicity
_atom_site_calc_flag
_atom_site_refinement_flags
S1 S 0.58383(7) 0.20902(6) 0.49254(6) 0.0376(2) Uani 1 1 d .
Cl2 Cl 0.25434(11) 0.23642(10) 0.38778(13) 0.0702(4) Uani 1 1 d .
O1 O 0.5755(3) 0.2177(2) 0.5966(2) 0.0500(7) Uani 1 1 d .
O2 O 0.6998(3) 0.2229(2) 0.4801(3) 0.0543(8) Uani 1 1 d .
N3 N 0.4889(3) 0.2916(2) 0.4191(3) 0.0394(7) Uani 1 1 d .
C4 C 0.4519(4) 0.0454(3) 0.4839(3) 0.0443(8) Uani 1 1 d .
H4 H 0.4325 0.0701 0.5400 0.053 Uiso 1 1 calc R
C5 C 0.4774(5) 0.2977(3) 0.3056(3) 0.0511(10) Uani 1 1 d .
H5A H 0.4133 0.2540 0.2630 0.061 Uiso 1 1 calc R
H5B H 0.5560 0.2796 0.2994 0.061 Uiso 1 1 calc R
C6 C 0.5258(3) 0.0967(3) 0.4419(3) 0.0382(7) Uani 1 1 d .
C7 C 0.5548(4) 0.0606(3) 0.3580(4) 0.0446(8) Uani 1 1 d .
H7 H 0.6049 0.0951 0.3301 0.053 Uiso 1 1 calc R
C8 C 0.4439(4) 0.3970(3) 0.2655(3) 0.0410(8) Uani 1 1 d .
C9 C 0.3814(4) 0.3164(3) 0.4402(3) 0.0419(8) Uani 1 1 d .
C10 C 0.4343(4) -0.0797(3) 0.3580(3) 0.0460(9) Uani 1 1 d .
C11 C 0.4071(4) -0.0427(3) 0.4420(4) 0.0489(10) Uani 1 1 d .
H11 H 0.3580 -0.0775 0.4706 0.059 Uiso 1 1 calc R
C12 C 0.3640(4) 0.3968(3) 0.4829(4) 0.0483(9) Uani 1 1 d .
H12 H 0.2853 0.4051 0.4865 0.058 Uiso 1 1 calc R
C13 C 0.4525(4) 0.4745(3) 0.5253(3) 0.0434(9) Uani 1 1 d .
C14 C 0.5327(5) 0.4670(4) 0.2906(4) 0.0585(11) Uani 1 1 d .
H14 H 0.6158 0.4522 0.3296 0.070 Uiso 1 1 calc R
C15 C 0.6568(5) 0.5404(4) 0.6168(4) 0.0576(11) Uani 1 1 d .
H15 H 0.7420 0.5310 0.6530 0.069 Uiso 1 1 calc R
C16 C 0.4818(6) 0.6449(4) 0.5514(4) 0.0653(13) Uani 1 1 d .
H16 H 0.4481 0.7059 0.5417 0.078 Uiso 1 1 calc R
C17 C 0.5808(4) 0.4628(3) 0.5783(3) 0.0486(9) Uani 1 1 d .
H17 H 0.6153 0.4021 0.5878 0.058 Uiso 1 1 calc R
C18 C 0.6094(6) 0.6323(4) 0.6027(4) 0.0620(12) Uani 1 1 d .
H18 H 0.6622 0.6843 0.6272 0.074 Uiso 1 1 calc R
C19 C 0.4042(5) 0.5671(4) 0.5147(4) 0.0532(10) Uani 1 1 d .
H19 H 0.3184 0.5765 0.4823 0.064 Uiso 1 1 calc R
C20 C 0.5081(5) -0.0275(3) 0.3164(4) 0.0510(10) Uani 1 1 d .
H20 H 0.5266 -0.0519 0.2598 0.061 Uiso 1 1 calc R
C21 C 0.3221(5) 0.4214(4) 0.2081(4) 0.0636(13) Uani 1 1 d .
H21 H 0.2602 0.3749 0.1902 0.076 Uiso 1 1 calc R
C22 C 0.2907(6) 0.5135(5) 0.1769(5) 0.0757(17) Uani 1 1 d .
H22 H 0.2077 0.5288 0.1384 0.091 Uiso 1 1 calc R
C23 C 0.4992(7) 0.5597(4) 0.2582(5) 0.0772(17) Uani 1 1 d .
H23 H 0.5601 0.6069 0.2756 0.093 Uiso 1 1 calc R
C24 C 0.3845(6) -0.1753(4) 0.3107(5) 0.0684(14) Uani 1 1 d .
H24A H 0.4196 -0.2240 0.3629 0.103 Uiso 1 1 calc R
H24B H 0.4070 -0.1868 0.2498 0.103 Uiso 1 1 calc R
H24C H 0.2950 -0.1757 0.2892 0.103 Uiso 1 1 calc R
C25 C 0.3786(7) 0.5823(4) 0.2012(4) 0.0728(16) Uani 1 1 d .
H25 H 0.3565 0.6446 0.1791 0.087 Uiso 1 1 calc R

loop_
_atom_site_aniso_label
_atom_site_aniso_U_11
_atom_site_aniso_U_22
_atom_site_aniso_U_33
_atom_site_aniso_U_23
_atom_site_aniso_U_13
_atom_site_aniso_U_12
S1 0.0372(4) 0.0346(4) 0.0375(4) 0.0047(3) 0.0093(3) 0.0042(3)
Cl2 0.0435(6) 0.0592(7) 0.0972(10) -0.0100(7) 0.0128(6) -0.0059(5)
O1 0.064(2) 0.0474(16) 0.0318(14) 0.0060(11) 0.0090(13) 0.0034(12)
O2 0.0389(15) 0.0440(15) 0.076(2) 0.0075(15) 0.0167(15) 0.0037(11)
N3 0.0429(18) 0.0389(17) 0.0361(16) 0.0050(12) 0.0143(14) 0.0100(12)
C4 0.049(2) 0.045(2) 0.0401(19) -0.0001(16) 0.0186(16) -0.0029(16)
C5 0.073(3) 0.043(2) 0.037(2) 0.0054(16) 0.020(2) 0.0140(19)
C6 0.0405(18) 0.0354(17) 0.0393(17) 0.0046(14) 0.0152(15) 0.0060(14)
C7 0.049(2) 0.0380(19) 0.053(2) 0.0038(17) 0.0264(17) 0.0025(15)
C8 0.048(2) 0.042(2) 0.0312(16) 0.0048(15) 0.0115(15) 0.0096(15)
C9 0.0341(16) 0.046(2) 0.0422(18) 0.0006(17) 0.0097(15) 0.0047(16)
C10 0.052(2) 0.0381(19) 0.044(2) 0.0041(16) 0.0130(18) 0.0018(17)
C11 0.054(2) 0.047(2) 0.050(2) 0.0029(17) 0.0233(18) -0.0075(16)
C12 0.0403(19) 0.058(2) 0.052(2) -0.0021(19) 0.0223(17) 0.0082(18)
C13 0.045(2) 0.049(2) 0.0401(18) -0.0024(16) 0.0206(16) 0.0071(16)
C14 0.051(2) 0.058(3) 0.051(2) 0.009(2) 0.0004(19) -0.0001(19)
C15 0.047(2) 0.072(3) 0.056(3) -0.007(2) 0.021(2) -0.007(2)
C16 0.090(4) 0.044(2) 0.058(3) 0.003(2) 0.023(3) 0.006(2)
C17 0.044(2) 0.054(2) 0.051(2) -0.0050(18) 0.0215(18) 0.0062(17)
C18 0.070(3) 0.058(3) 0.062(3) -0.003(2) 0.030(2) -0.015(2)
C19 0.053(2) 0.056(3) 0.048(2) -0.0044(19) 0.0147(18) 0.011(2)
C20 0.061(2) 0.048(2) 0.051(2) -0.0034(18) 0.028(2) 0.0021(19)
C21 0.048(2) 0.070(3) 0.061(3) 0.024(2) 0.006(2) -0.002(2)
C22 0.061(3) 0.080(4) 0.075(4) 0.034(3) 0.012(3) 0.029(3)
C23 0.094(4) 0.058(3) 0.063(3) 0.005(3) 0.009(3) -0.020(3)
C24 0.083(4) 0.051(3) 0.071(3) -0.009(2) 0.028(3) -0.011(3)
C25 0.104(5) 0.052(3) 0.057(3) 0.013(2) 0.023(3) 0.027(3)

loop_
_atom_type_symbol
_atom_type_description
_atom_type_scat_dispersion_real
_atom_type_scat_dispersion_imag
_atom_type_scat_source
C C 0.0181 0.0091 'International Tables Vol C Tables 4.2.6.8 and 6.1.1.4'
H H 0.0000 0.0000 'International Tables Vol C Tables 4.2.6.8 and 6.1.1.4'
N N 0.0311 0.0180 'International Tables Vol C Tables 4.2.6.8 and 6.1.1.4'
O O 0.0492 0.0322 'International Tables Vol C Tables 4.2.6.8 and 6.1.1.4'
S S 0.3331 0.5567 'International Tables Vol C Tables 4.2.6.8 and 6.1.1.4'
Cl Cl 0.3639 0.7018 'International Tables Vol C Tables 4.2.6.8 and 6.1.1.4'

loop_
_geom_angle_atom_site_label_1
_geom_angle_atom_site_label_2
_geom_angle_atom_site_label_3
_geom_angle
O2 S1 O1 120.1(2)
O2 S1 N3 106.01(18)
O1 S1 N3 105.06(18)
O2 S1 C6 108.59(19)
O1 S1 C6 107.71(19)
N3 S1 C6 108.99(17)
C9 N3 C5 116.0(3)
C9 N3 S1 119.2(3)
C5 N3 S1 116.6(3)
C11 C4 C6 119.5(4)
N3 C5 C8 109.9(3)
C4 C6 C7 120.6(4)
C4 C6 S1 120.9(3)
C7 C6 S1 118.5(3)
C6 C7 C20 119.0(4)
C14 C8 C21 118.3(4)
C14 C8 C5 120.8(4)
C21 C8 C5 120.8(4)
C12 C9 N3 125.8(4)
C12 C9 Cl2 119.0(3)
N3 C9 Cl2 114.7(3)
C20 C10 C11 119.1(4)
C20 C10 C24 119.7(4)
C11 C10 C24 121.2(4)
C4 C11 C10 120.8(4)
C9 C12 C13 128.2(4)
C17 C13 C19 117.8(4)
C17 C13 C12 124.6(4)
C19 C13 C12 117.5(4)
C8 C14 C23 120.2(5)
C17 C15 C18 121.6(5)
C19 C16 C18 120.2(5)
C15 C17 C13 120.5(4)
C16 C18 C15 118.6(5)
C16 C19 C13 121.2(5)
C10 C20 C7 121.0(4)
C22 C21 C8 120.6(5)
C25 C22 C21 121.0(5)
C25 C23 C14 120.6(6)
C22 C25 C23 119.2(5)

loop_
_geom_bond_atom_site_label_1
_geom_bond_atom_site_label_2
_geom_bond_distance
S1 O2 1.415(3)
S1 O1 1.446(3)
S1 N3 1.653(3)
S1 C6 1.752(4)
Cl2 C9 1.772(4)
N3 C9 1.408(5)
N3 C5 1.489(5)
C4 C11 1.380(6)
C4 C6 1.384(6)
C5 C8 1.496(6)
C6 C7 1.387(6)
C7 C20 1.385(6)
C8 C14 1.368(7)
C8 C21 1.373(7)
C9 C12 1.316(6)
C10 C20 1.386(6)
C10 C11 1.383(7)
C10 C24 1.507(7)
C12 C13 1.460(6)
C13 C17 1.393(6)
C13 C19 1.403(6)
C14 C23 1.384(8)
C15 C17 1.374(7)
C15 C18 1.389(8)
C16 C19 1.383(8)
C16 C18 1.386(9)
C21 C22 1.368(8)
C22 C25 1.349(10)
C23 C25 1.355(10)

loop_
_cod_changelog_entry_id
_cod_changelog_entry_author
_cod_changelog_entry_date
_cod_changelog_entry_text
1 'Vaitkus, Antanas' 2022-06-28T19:33:00+03:00
;
 Removed the '_chemical_name_systematic' data item that had an incorrect value.
;
